data_4303443
loop_
_publ_author_name
'Shohei Tashiro'
'Ai Minoda'
'Mihoko Yamada'
'Mitsuhiko Shionoya'

_publ_contact_author_address
;
Department of Chemistry
The University of Tokyo
Graduate School of Science
7-3-1, Hongo
Bunkyo-ku
Tokyo
113-0033
;
_publ_contact_author_email ' shionoya@chem.s.u-tokyo.ac.jp '
_publ_contact_author_fax ' 81-3-5841-8061 '
_publ_contact_author_name ' Prof Mitsuhiko Shionoya '
_publ_contact_author_phone ' 81-3-5841-8061 '
_publ_section_title
;
One-Pot, Template Syntheses of a New Class of Metallomacrocycles with a
Tetraoxime Cyclic Skeleton
;
_journal_name_full 'Inorganic Chemistry'
_journal_page_first 10093
_journal_page_last 10101
_journal_paper_doi 10.1021/ic900993j
_journal_volume 48
_journal_year 2009
_chemical_formula_moiety 'C12 H20 Cl2 Cu N4 O12 '
_chemical_formula_sum 'C12 H20 Cl2 Cu N4 O12'
_chemical_formula_weight 546.76
_space_group_IT_number 2
_symmetry_cell_setting triclinic
_symmetry_Int_Tables_number 2
_symmetry_space_group_name_Hall '-P 1'
_symmetry_space_group_name_H-M 'P -1'
_cell_angle_alpha 89.3329(14)
_cell_angle_beta 71.5254(14)
_cell_angle_gamma 74.8919(15)
_cell_formula_units_Z 1
_cell_length_a 6.9994(3)
_cell_length_b 8.2518(4)
_cell_length_c 9.4228(4)
_cell_measurement_reflns_used 7270
_cell_measurement_temperature 133.1
_cell_measurement_theta_max 27.5
_cell_measurement_theta_min 3.2
_cell_volume 496.85(4)
_computing_cell_refinement 'PROCESS-AUTO (Rigaku, 1998)'
_computing_data_collection 'PROCESS-AUTO (Rigaku, 1998)'
_computing_data_reduction 'CrystalStructure (Rigaku & RAC 2007)'
_computing_molecular_graphics 'ORTEP (Johnson, 1976)'
_computing_publication_material 'CrystalStructure (Rigaku & RAC 2007)'
_computing_structure_refinement 'SHELXL97 (Sheldrick, 1997)'
_computing_structure_solution 'SIR92 (Burla, 1994)'
_diffrn_detector_area_resol_mean 10.00
_diffrn_measured_fraction_theta_full 0.993
_diffrn_measured_fraction_theta_max 0.993
_diffrn_measurement_device_type 'Rigaku RAXIS-RAPID'
_diffrn_measurement_method \w
_diffrn_radiation_type 'Mo K\a'
_diffrn_radiation_wavelength 0.71075
_diffrn_reflns_av_R_equivalents 0.022
_diffrn_reflns_limit_h_max 9
_diffrn_reflns_limit_h_min -9
_diffrn_reflns_limit_k_max 10
_diffrn_reflns_limit_k_min -10
_diffrn_reflns_limit_l_max 12
_diffrn_reflns_limit_l_min -11
_diffrn_reflns_number 8551
_diffrn_reflns_theta_full 27.48
_diffrn_reflns_theta_max 27.48
_exptl_absorpt_coefficient_mu 1.440
_exptl_absorpt_correction_T_max 0.972
_exptl_absorpt_correction_T_min 0.708
_exptl_absorpt_correction_type multi-scan
_exptl_absorpt_process_details
;
    Higashi, T. (1995). Program for Absorption Correction.
    Rigaku Corporation, Tokyo, Japan.
;
_exptl_crystal_colour purple
_exptl_crystal_density_diffrn 1.827
_exptl_crystal_density_method 'not measured'
_exptl_crystal_description platelet
_exptl_crystal_F_000 279.00
_exptl_crystal_size_max 0.22
_exptl_crystal_size_mid 0.08
_exptl_crystal_size_min 0.02
_refine_diff_density_max 0.49
_refine_diff_density_min -0.48
_refine_ls_extinction_method none
_refine_ls_goodness_of_fit_ref 1.223
_refine_ls_hydrogen_treatment constr
_refine_ls_number_parameters 145
_refine_ls_number_reflns 2261
_refine_ls_R_factor_gt 0.0250
_refine_ls_shift/su_max 0.0000
_refine_ls_structure_factor_coef Fsqd
_refine_ls_weighting_details 'w = 1/[\s^2^(Fo^2^)+(0.0104P)^2^+0.8552P] where P=(Fo^2^+2Fc^2^)/3'
_refine_ls_weighting_scheme calc
_refine_ls_wR_factor_ref 0.0683
_reflns_number_gt 2003
_reflns_number_total 2261
_reflns_threshold_expression F^2^>2.0\s(F^2^)
_cod_data_source_file ic900993j_si_002_1.cif
_cod_data_source_block '_Cutetraoxime'
_cod_original_formula_sum 'C12 H20 Cl2 Cu N4 O12 '
_cod_database_code 4303443

loop_
_symmetry_equiv_pos_site_id
_symmetry_equiv_pos_as_xyz
1 +X,+Y,+Z
2 -X,-Y,-Z

loop_
_atom_site_label
_atom_site_type_symbol
_atom_site_fract_x
_atom_site_fract_y
_atom_site_fract_z
_atom_site_U_iso_or_equiv
_atom_site_adp_type
_atom_site_occupancy
_atom_site_symmetry_multiplicity
_atom_site_calc_flag
_atom_site_refinement_flags
_atom_site_disorder_assembly
_atom_site_disorder_group
Cu(1) Cu 0.5000 0.5000 0.5000 0.01026(10) Uani 1.00 2 d S . .
O(1) O 0.0524(2) 0.59775(19) 0.65378(18) 0.0139(3) Uani 1.00 1 d . . .
O(2) O 0.4701(2) 0.19128(19) 0.36389(17) 0.0145(3) Uani 1.00 1 d . . .
N(1) N 0.2439(2) 0.6215(2) 0.6599(2) 0.0108(3) Uani 1.00 1 d . . .
N(2) N 0.3506(2) 0.3311(2) 0.4681(2) 0.0113(3) Uani 1.00 1 d . . .
C(1) C 0.0435(3) 0.4286(2) 0.6834(2) 0.0154(4) Uani 1.00 1 d . . .
H(1A) H -0.1008 0.4221 0.6983 0.018 Uiso 1.00 1 c R . .
H(1B) H 0.0731 0.4024 0.7783 0.018 Uiso 1.00 1 c R . .
C(2) C 0.1921(3) 0.2971(2) 0.5627(2) 0.0122(4) Uani 1.00 1 d . . .
C(3) C 0.1432(3) 0.1312(3) 0.5603(2) 0.0185(4) Uani 1.00 1 d . . .
H(3A) H 0.0219 0.1303 0.6479 0.022 Uiso 1.00 1 c R . .
H(3B) H 0.2641 0.0406 0.5632 0.022 Uiso 1.00 1 c R . .
H(3C) H 0.1116 0.1142 0.4684 0.022 Uiso 1.00 1 c R . .
C(4) C 0.5820(3) 0.2406(2) 0.2225(2) 0.0150(4) Uani 1.00 1 d . . .
H(4A) H 0.4886 0.3384 0.1942 0.018 Uiso 1.00 1 c R . .
H(4B) H 0.6229 0.1470 0.1448 0.018 Uiso 1.00 1 c R . .
C(5) C 0.7755(3) 0.2867(2) 0.2263(2) 0.0126(4) Uani 1.00 1 d . . .
C(6) C 0.9728(3) 0.2202(3) 0.0990(2) 0.0206(5) Uani 1.00 1 d . . .
H(6A) H 1.0490 0.1102 0.1203 0.025 Uiso 1.00 1 c R . .
H(6B) H 1.0599 0.2986 0.0860 0.025 Uiso 1.00 1 c R . .
H(6C) H 0.9394 0.2082 0.0069 0.025 Uiso 1.00 1 c R . .
Cl(1) Cl 0.51614(8) 0.25670(7) 0.82101(6) 0.01422(12) Uani 1.00 1 d . . .
O(3) O 0.6151(2) 0.3275(2) 0.68341(19) 0.0225(3) Uani 1.00 1 d . . .
O(4) O 0.3832(2) 0.3917(2) 0.9316(2) 0.0255(4) Uani 1.00 1 d . . .
O(5) O 0.6777(2) 0.1555(2) 0.8730(2) 0.0324(4) Uani 1.00 1 d . . .
O(6) O 0.3930(2) 0.1566(2) 0.7900(2) 0.0245(4) Uani 1.00 1 d . . .

loop_
_atom_site_aniso_label
_atom_site_aniso_U_11
_atom_site_aniso_U_22
_atom_site_aniso_U_33
_atom_site_aniso_U_12
_atom_site_aniso_U_13
_atom_site_aniso_U_23
Cu(1) 0.00779(18) 0.01219(19) 0.01116(19) -0.00389(14) -0.00255(14) -0.00098(14)
O(1) 0.0081(7) 0.0138(7) 0.0213(8) -0.0032(5) -0.0064(6) 0.0029(6)
O(2) 0.0174(7) 0.0108(7) 0.0129(7) -0.0051(6) -0.0005(6) -0.0017(5)
N(1) 0.0081(8) 0.0119(8) 0.0139(8) -0.0050(6) -0.0039(6) 0.0031(7)
N(2) 0.0120(8) 0.0118(8) 0.0106(8) -0.0037(7) -0.0038(6) -0.0006(6)
C(1) 0.0106(9) 0.0177(11) 0.0193(11) -0.0080(8) -0.0037(8) 0.0038(9)
C(2) 0.0125(9) 0.0127(10) 0.0156(10) -0.0049(8) -0.0091(8) 0.0042(8)
C(3) 0.0173(11) 0.0177(11) 0.0232(12) -0.0098(9) -0.0062(9) 0.0057(9)
C(4) 0.0183(10) 0.0179(11) 0.0108(10) -0.0083(9) -0.0046(8) -0.0001(8)
C(5) 0.0146(10) 0.0113(10) 0.0120(10) -0.0036(8) -0.0045(8) 0.0038(8)
C(6) 0.0181(11) 0.0224(12) 0.0155(11) -0.0046(9) 0.0021(9) -0.0041(9)
Cl(1) 0.0132(2) 0.0176(2) 0.0133(2) -0.0047(2) -0.0059(2) 0.0048(2)
O(3) 0.0165(8) 0.0351(10) 0.0193(8) -0.0102(7) -0.0083(6) 0.0146(7)
O(4) 0.0303(9) 0.0200(8) 0.0235(9) -0.0067(7) -0.0048(7) -0.0042(7)
O(5) 0.0213(9) 0.0474(12) 0.0256(9) 0.0017(8) -0.0129(7) 0.0164(9)
O(6) 0.0312(9) 0.0195(8) 0.0281(9) -0.0147(7) -0.0108(8) 0.0026(7)

loop_
_atom_type_symbol
_atom_type_description
_atom_type_scat_dispersion_real
_atom_type_scat_dispersion_imag
_atom_type_scat_source
C C 0.003 0.002
;
International Tables for Crystallography
(1992, Vol. C, Tables 4.2.6.8 and 6.1.1.4)
;
H H 0.000 0.000
;
International Tables for Crystallography
(1992, Vol. C, Table 6.1.1.4)
;
O O 0.011 0.006
;
International Tables for Crystallography
(1992, Vol. C, Tables 4.2.6.8 and 6.1.1.4)
;
N N 0.006 0.003
;
International Tables for Crystallography
(1992, Vol. C, Tables 4.2.6.8 and 6.1.1.4)
;
Cu Cu 0.320 1.265
;
International Tables for Crystallography
(1992, Vol. C, Tables 4.2.6.8 and 6.1.1.4)
;
Cl Cl 0.148 0.159
;
International Tables for Crystallography
(1992, Vol. C, Tables 4.2.6.8 and 6.1.1.4)
;

loop_
_geom_angle_atom_site_label_1
_geom_angle_atom_site_label_2
_geom_angle_atom_site_label_3
_geom_angle
_geom_angle_publ_flag
_geom_angle_site_symmetry_1
_geom_angle_site_symmetry_2
_geom_angle_site_symmetry_3
N(1) Cu(1) N(1) 180.00(11) yes . . 2_666
N(1) Cu(1) N(2) 89.33(7) yes . . .
N(1) Cu(1) N(2) 90.67(7) yes . . 2_666
N(1) Cu(1) N(2) 90.67(7) yes 2_666 . .
N(1) Cu(1) N(2) 89.33(7) yes 2_666 . 2_666
N(2) Cu(1) N(2) 180.00(9) yes . . 2_666
N(1) O(1) C(1) 110.53(16) yes . . .
N(2) O(2) C(4) 112.18(15) yes . . .
Cu(1) N(1) O(1) 116.51(13) yes . . .
Cu(1) N(1) C(5) 129.18(17) yes . . 2_666
O(1) N(1) C(5) 114.21(15) yes . . 2_666
Cu(1) N(2) O(2) 117.12(13) yes . . .
Cu(1) N(2) C(2) 127.06(16) yes . . .
O(2) N(2) C(2) 110.57(18) yes . . .
O(1) C(1) C(2) 114.82(17) yes . . .
N(2) C(2) C(1) 119.4(2) yes . . .
N(2) C(2) C(3) 123.70(18) yes . . .
C(1) C(2) C(3) 116.91(18) yes . . .
O(2) C(4) C(5) 112.3(2) yes . . .
N(1) C(5) C(4) 116.62(17) yes 2_666 . .
N(1) C(5) C(6) 125.3(2) yes 2_666 . .
C(4) C(5) C(6) 118.1(2) yes . . .
O(3) Cl(1) O(4) 109.06(10) yes . . .
O(3) Cl(1) O(5) 108.33(10) yes . . .
O(3) Cl(1) O(6) 109.06(12) yes . . .
O(4) Cl(1) O(5) 110.26(12) yes . . .
O(4) Cl(1) O(6) 109.46(11) yes . . .
O(5) Cl(1) O(6) 110.63(12) yes . . .
O(1) C(1) H(1A) 108.6 no . . .
O(1) C(1) H(1B) 108.6 no . . .
H(1A) C(1) H(1B) 107.5 no . . .
H(1A) C(1) C(2) 108.6 no . . .
H(1B) C(1) C(2) 108.6 no . . .
C(2) C(3) H(3A) 109.5 no . . .
C(2) C(3) H(3B) 109.5 no . . .
C(2) C(3) H(3C) 109.5 no . . .
H(3A) C(3) H(3B) 109.5 no . . .
H(3A) C(3) H(3C) 109.5 no . . .
H(3B) C(3) H(3C) 109.5 no . . .
O(2) C(4) H(4A) 109.1 no . . .
O(2) C(4) H(4B) 109.1 no . . .
H(4A) C(4) H(4B) 107.9 no . . .
H(4A) C(4) C(5) 109.1 no . . .
H(4B) C(4) C(5) 109.1 no . . .
C(5) C(6) H(6A) 109.5 no . . .
C(5) C(6) H(6B) 109.5 no . . .
C(5) C(6) H(6C) 109.5 no . . .
H(6A) C(6) H(6B) 109.5 no . . .
H(6A) C(6) H(6C) 109.5 no . . .
H(6B) C(6) H(6C) 109.5 no . . .

loop_
_geom_bond_atom_site_label_1
_geom_bond_atom_site_label_2
_geom_bond_distance
_geom_bond_publ_flag
_geom_bond_site_symmetry_1
_geom_bond_site_symmetry_2
Cu(1) N(1) 1.9685(14) yes . .
Cu(1) N(1) 1.9685(14) yes . 2_666
Cu(1) N(2) 2.024(2) yes . .
Cu(1) N(2) 2.024(2) yes . 2_666
O(1) N(1) 1.422(2) yes . .
O(1) C(1) 1.433(2) yes . .
O(2) N(2) 1.414(2) yes . .
O(2) C(4) 1.430(2) yes . .
N(1) C(5) 1.271(3) yes . 2_666
N(2) C(2) 1.278(2) yes . .
C(1) C(2) 1.498(2) yes . .
C(2) C(3) 1.497(3) yes . .
C(4) C(5) 1.510(3) yes . .
C(5) C(6) 1.489(2) yes . .
Cl(1) O(3) 1.4583(18) yes . .
Cl(1) O(4) 1.4369(16) yes . .
Cl(1) O(5) 1.437(2) yes . .
Cl(1) O(6) 1.431(2) yes . .
C(1) H(1A) 0.990 no . .
C(1) H(1B) 0.990 no . .
C(3) H(3A) 0.980 no . .
C(3) H(3B) 0.980 no . .
C(3) H(3C) 0.980 no . .
C(4) H(4A) 0.990 no . .
C(4) H(4B) 0.990 no . .
C(6) H(6A) 0.980 no . .
C(6) H(6B) 0.980 no . .
C(6) H(6C) 0.980 no . .

loop_
_geom_contact_atom_site_label_1
_geom_contact_atom_site_label_2
_geom_contact_distance
_geom_contact_publ_flag
_geom_contact_site_symmetry_1
_geom_contact_site_symmetry_2
Cu(1) O(3) 2.4269(18) ? . .
Cu(1) O(3) 2.4269(18) ? . 2_666
O(1) N(2) 3.285(2) ? . 2_566
O(1) C(1) 3.469(3) ? . 2_566
O(1) C(2) 3.040(3) ? . 2_566
O(1) C(3) 3.316(3) ? . 2_566
O(1) O(3) 3.451(2) ? . 2_666
O(2) C(3) 3.513(2) ? . 2_656
O(2) O(6) 3.007(2) ? . 2_656
N(1) O(3) 3.123(2) ? . .
N(1) O(3) 3.127(2) ? . 2_666
N(1) O(4) 3.407(2) ? . .
N(2) O(1) 3.285(2) ? . 2_566
N(2) O(3) 3.146(3) ? . .
N(2) O(3) 3.174(2) ? . 2_666
N(2) O(6) 3.407(2) ? . .
C(1) O(1) 3.469(3) ? . 2_566
C(1) O(3) 3.315(3) ? . 1_455
C(1) O(6) 3.268(3) ? . .
C(2) O(1) 3.040(3) ? . 2_566
C(2) O(3) 3.557(3) ? . .
C(2) O(6) 2.985(3) ? . .
C(3) O(1) 3.316(3) ? . 2_566
C(3) O(2) 3.513(2) ? . 2_656
C(3) O(3) 3.440(2) ? . 1_455
C(3) O(5) 3.595(2) ? . 1_455
C(3) O(6) 3.222(3) ? . .
C(4) O(3) 3.482(2) ? . 2_666
C(4) O(4) 3.526(3) ? . 1_554
C(4) O(4) 3.382(3) ? . 2_666
C(4) O(5) 3.194(3) ? . 1_554
C(4) O(6) 3.238(3) ? . 2_656
C(5) O(3) 3.520(2) ? . 2_666
C(5) O(4) 3.148(2) ? . 2_666
C(6) O(4) 3.455(3) ? . 1_654
C(6) O(4) 3.581(2) ? . 2_666
C(6) O(5) 3.532(3) ? . 1_554
C(6) O(5) 3.479(3) ? . 2_756
C(6) O(6) 3.347(2) ? . 1_654
O(3) Cu(1) 2.4269(18) ? . .
O(3) O(1) 3.451(2) ? . 2_666
O(3) N(1) 3.123(2) ? . .
O(3) N(1) 3.127(2) ? . 2_666
O(3) N(2) 3.146(3) ? . .
O(3) N(2) 3.174(2) ? . 2_666
O(3) C(1) 3.315(3) ? . 1_655
O(3) C(2) 3.557(3) ? . .
O(3) C(3) 3.440(2) ? . 1_655
O(3) C(4) 3.482(2) ? . 2_666
O(3) C(5) 3.520(2) ? . 2_666
O(4) N(1) 3.407(2) ? . .
O(4) C(4) 3.526(3) ? . 1_556
O(4) C(4) 3.382(3) ? . 2_666
O(4) C(5) 3.148(2) ? . 2_666
O(4) C(6) 3.455(3) ? . 1_456
O(4) C(6) 3.581(2) ? . 2_666
O(4) O(4) 3.231(3) ? . 2_667
O(5) C(3) 3.595(2) ? . 1_655
O(5) C(4) 3.194(3) ? . 1_556
O(5) C(6) 3.532(3) ? . 1_556
O(5) C(6) 3.479(3) ? . 2_756
O(6) O(2) 3.007(2) ? . 2_656
O(6) N(2) 3.407(2) ? . .
O(6) C(1) 3.268(3) ? . .
O(6) C(2) 2.985(3) ? . .
O(6) C(3) 3.222(3) ? . .
O(6) C(4) 3.238(3) ? . 2_656
O(6) C(6) 3.347(2) ? . 1_456
O(1) H(1A) 3.228 ? . 2_566
O(1) H(3C) 2.765 ? . 2_566
O(1) H(4A) 3.495 ? . 2_566
O(2) H(3B) 2.553 ? . 2_656
N(1) H(3B) 3.593 ? . 1_565
N(1) H(3C) 3.380 ? . 2_566
N(2) H(1A) 3.077 ? . 2_566
N(2) H(3B) 3.460 ? . 2_656
C(1) H(4A) 3.535 ? . 2_566
C(1) H(6C) 3.505 ? . 1_456
H(1A) O(1) 3.228 ? . 2_566
H(1A) N(2) 3.077 ? . 2_566
H(1A) C(2) 3.453 ? . 2_566
H(1A) H(4A) 2.795 ? . 2_566
H(1A) H(6C) 3.433 ? . 1_456
H(1A) Cl(1) 3.209 ? . 1_455
H(1A) O(3) 2.360 ? . 1_455
H(1A) O(4) 3.550 ? . 2_567
H(1A) O(5) 3.167 ? . 1_455
H(1B) C(6) 3.314 ? . 1_456
H(1B) H(6B) 2.993 ? . 1_456
H(1B) H(6C) 2.740 ? . 1_456
H(1B) Cl(1) 3.172 ? . .
H(1B) O(3) 3.495 ? . .
H(1B) O(4) 2.948 ? . .
H(1B) O(4) 3.508 ? . 2_567
H(1B) O(6) 2.631 ? . .
C(2) H(1A) 3.453 ? . 2_566
C(3) H(3A) 3.560 ? . 2_556
C(3) H(3C) 3.091 ? . 2_556
H(3A) C(3) 3.560 ? . 2_556
H(3A) H(3C) 2.797 ? . 2_556
H(3A) H(6A) 2.947 ? . 2_656
H(3A) H(6C) 3.288 ? . 1_456
H(3A) Cl(1) 3.276 ? . 1_455
H(3A) O(3) 2.803 ? . 1_455
H(3A) O(5) 2.619 ? . 1_455
H(3A) O(6) 3.331 ? . .
H(3B) O(2) 2.553 ? . 2_656
H(3B) N(1) 3.593 ? . 1_545
H(3B) N(2) 3.460 ? . 2_656
H(3B) H(3B) 3.024 ? . 2_656
H(3B) H(3C) 3.299 ? . 2_556
H(3B) C(4) 3.254 ? . 2_656
H(3B) H(4B) 3.351 ? . 2_656
H(3B) C(5) 3.350 ? . 2_656
H(3B) H(6A) 3.526 ? . 2_656
H(3B) O(3) 3.594 ? . 2_656
H(3B) O(6) 2.832 ? . .
H(3B) O(6) 3.537 ? . 2_656
H(3C) O(1) 2.765 ? . 2_566
H(3C) N(1) 3.380 ? . 2_566
H(3C) C(3) 3.091 ? . 2_556
H(3C) H(3A) 2.797 ? . 2_556
H(3C) H(3B) 3.299 ? . 2_556
H(3C) H(3C) 2.695 ? . 2_556
H(3C) H(6A) 3.445 ? . 1_455
H(3C) O(3) 3.422 ? . 1_455
H(3C) O(5) 3.595 ? . 2_656
C(4) H(3B) 3.254 ? . 2_656
H(4A) O(1) 3.495 ? . 2_566
H(4A) C(1) 3.535 ? . 2_566
H(4A) H(1A) 2.795 ? . 2_566
H(4A) H(6B) 3.552 ? . 1_455
H(4A) Cl(1) 3.523 ? . 1_554
H(4A) Cl(1) 3.334 ? . 2_666
H(4A) O(3) 2.821 ? . 2_666
H(4A) O(4) 2.797 ? . 1_554
H(4A) O(4) 2.734 ? . 2_666
H(4A) O(5) 3.117 ? . 1_554
H(4B) H(3B) 3.351 ? . 2_656
H(4B) H(6A) 3.157 ? . 2_755
H(4B) H(6C) 3.558 ? . 2_755
H(4B) Cl(1) 3.423 ? . 1_554
H(4B) O(4) 3.347 ? . 1_554
H(4B) O(5) 2.470 ? . 1_554
H(4B) O(6) 2.594 ? . 2_656
C(5) H(3B) 3.350 ? . 2_656
C(6) H(1B) 3.314 ? . 1_654
C(6) H(6A) 3.504 ? . 2_755
C(6) H(6C) 3.526 ? . 2_755
H(6A) H(3A) 2.947 ? . 2_656
H(6A) H(3B) 3.526 ? . 2_656
H(6A) H(3C) 3.445 ? . 1_655
H(6A) H(4B) 3.157 ? . 2_755
H(6A) C(6) 3.504 ? . 2_755
H(6A) H(6A) 3.263 ? . 2_755
H(6A) H(6C) 2.872 ? . 2_755
H(6A) O(5) 2.522 ? . 2_756
H(6A) O(6) 3.367 ? . 1_654
H(6B) H(1B) 2.993 ? . 1_654
H(6B) H(4A) 3.552 ? . 1_655
H(6B) Cl(1) 3.308 ? . 1_654
H(6B) O(4) 2.573 ? . 1_654
H(6B) O(4) 3.516 ? . 2_666
H(6B) O(6) 3.019 ? . 1_654
H(6C) C(1) 3.505 ? . 1_654
H(6C) H(1A) 3.433 ? . 1_654
H(6C) H(1B) 2.740 ? . 1_654
H(6C) H(3A) 3.288 ? . 1_654
H(6C) H(4B) 3.558 ? . 2_755
H(6C) C(6) 3.526 ? . 2_755
H(6C) H(6A) 2.872 ? . 2_755
H(6C) H(6C) 3.312 ? . 2_755
H(6C) O(4) 3.415 ? . 2_666
H(6C) O(5) 2.651 ? . 1_554
H(6C) O(6) 3.105 ? . 1_654
Cl(1) H(1A) 3.209 ? . 1_655
Cl(1) H(1B) 3.172 ? . .
Cl(1) H(3A) 3.276 ? . 1_655
Cl(1) H(4A) 3.523 ? . 1_556
Cl(1) H(4A) 3.334 ? . 2_666
Cl(1) H(4B) 3.423 ? . 1_556
Cl(1) H(6B) 3.308 ? . 1_456
O(3) H(1A) 2.360 ? . 1_655
O(3) H(1B) 3.495 ? . .
O(3) H(3A) 2.803 ? . 1_655
O(3) H(3B) 3.594 ? . 2_656
O(3) H(3C) 3.422 ? . 1_655
O(3) H(4A) 2.821 ? . 2_666
O(4) H(1A) 3.550 ? . 2_567
O(4) H(1B) 2.948 ? . .
O(4) H(1B) 3.508 ? . 2_567
O(4) H(4A) 2.797 ? . 1_556
O(4) H(4A) 2.734 ? . 2_666
O(4) H(4B) 3.347 ? . 1_556
O(4) H(6B) 2.573 ? . 1_456
O(4) H(6B) 3.516 ? . 2_666
O(4) H(6C) 3.415 ? . 2_666
O(5) H(1A) 3.167 ? . 1_655
O(5) H(3A) 2.619 ? . 1_655
O(5) H(3C) 3.595 ? . 2_656
O(5) H(4A) 3.117 ? . 1_556
O(5) H(4B) 2.470 ? . 1_556
O(5) H(6A) 2.522 ? . 2_756
O(5) H(6C) 2.651 ? . 1_556
O(6) H(1B) 2.631 ? . .
O(6) H(3A) 3.331 ? . .
O(6) H(3B) 2.832 ? . .
O(6) H(3B) 3.537 ? . 2_656
O(6) H(4B) 2.594 ? . 2_656
O(6) H(6A) 3.367 ? . 1_456
O(6) H(6B) 3.019 ? . 1_456
O(6) H(6C) 3.105 ? . 1_456

loop_
_geom_torsion_atom_site_label_1
_geom_torsion_atom_site_label_2
_geom_torsion_atom_site_label_3
_geom_torsion_atom_site_label_4
_geom_torsion
_geom_torsion_publ_flag
_geom_torsion_site_symmetry_1
_geom_torsion_site_symmetry_2
_geom_torsion_site_symmetry_3
_geom_torsion_site_symmetry_4
N(1) Cu(1) N(2) O(2) -175.17(15) ? . . . .
N(1) Cu(1) N(2) C(2) -23.3(2) ? . . . .
N(2) Cu(1) N(1) O(1) -23.32(14) ? . . . .
N(2) Cu(1) N(1) C(5) 152.9(2) ? . . . 2_666
N(1) Cu(1) N(2) O(2) -4.83(15) ? . . 2_666 2_666
N(1) Cu(1) N(2) C(2) -156.7(2) ? . . 2_666 2_666
N(2) Cu(1) N(1) O(1) 156.68(14) ? 2_666 . . .
N(2) Cu(1) N(1) C(5) -27.1(2) ? 2_666 . . 2_666
N(1) Cu(1) N(2) O(2) 4.83(15) ? 2_666 . . .
N(1) Cu(1) N(2) C(2) 156.7(2) ? 2_666 . . .
N(2) Cu(1) N(1) O(1) -156.68(14) ? . . 2_666 2_666
N(2) Cu(1) N(1) C(5) 27.1(2) ? . . 2_666 .
N(1) Cu(1) N(2) O(2) 175.17(15) ? 2_666 . 2_666 2_666
N(1) Cu(1) N(2) C(2) 23.3(2) ? 2_666 . 2_666 2_666
N(2) Cu(1) N(1) O(1) 23.32(14) ? 2_666 . 2_666 2_666
N(2) Cu(1) N(1) C(5) -152.9(2) ? 2_666 . 2_666 .
N(1) O(1) C(1) C(2) -69.4(2) ? . . . .
C(1) O(1) N(1) Cu(1) 68.10(18) ? . . . .
C(1) O(1) N(1) C(5) -108.7(2) ? . . . 2_666
N(2) O(2) C(4) C(5) 77.8(2) ? . . . .
C(4) O(2) N(2) Cu(1) -51.3(2) ? . . . .
C(4) O(2) N(2) C(2) 152.4(2) ? . . . .
Cu(1) N(1) C(5) C(4) 10.4(3) ? . . 2_666 2_666
Cu(1) N(1) C(5) C(6) -170.35(17) ? . . 2_666 2_666
O(1) N(1) C(5) C(4) -173.25(17) ? . . 2_666 2_666
O(1) N(1) C(5) C(6) 6.0(3) ? . . 2_666 2_666
Cu(1) N(2) C(2) C(1) 26.9(3) ? . . . .
Cu(1) N(2) C(2) C(3) -153.65(19) ? . . . .
O(2) N(2) C(2) C(1) -179.8(2) ? . . . .
O(2) N(2) C(2) C(3) -0.3(3) ? . . . .
O(1) C(1) C(2) N(2) 19.7(3) ? . . . .
O(1) C(1) C(2) C(3) -159.9(2) ? . . . .
O(2) C(4) C(5) N(1) -44.1(2) ? . . . 2_666
O(2) C(4) C(5) C(6) 135.14(19) ? . . . .
